data_7152705
loop_
_publ_author_name
'Bentabed-Ababsa, Ghenia'
'Hamza-Reguig, Samira'
'Derdour, A\"icha'
'Domingo, Luis R.'
'S\'aez, Jos\'e A'
'Roisnel, Thierry'
'Dorcet, Vincent'
'Nassar, Ekhlass'
'Mongin, Florence'

_publ_section_title
;
 Experimental and theoretical study of the [3 + 2] cycloaddition of
 carbonyl ylides with alkynes.
;
_journal_issue 42
_journal_name_full 'Organic &amp; biomolecular chemistry'
_journal_page_first 8434
_journal_page_last 8444
_journal_paper_doi 10.1039/c2ob26442k
_journal_volume 10
_journal_year 2012
_chemical_compound_source 'synthesis as described'
_chemical_formula_moiety 'C19 H14 N2 O2'
_chemical_formula_sum 'C19 H14 N2 O2'
_chemical_formula_weight 302.32
_chemical_name_systematic
;
?
;
_space_group_IT_number 2
_symmetry_cell_setting triclinic
_symmetry_Int_Tables_number 2
_symmetry_space_group_name_Hall '-P 1'
_symmetry_space_group_name_H-M 'P -1'
_atom_sites_solution_hydrogens geom
_atom_sites_solution_primary direct
_atom_sites_solution_secondary difmap
_audit_conform_dict_location ftp://ftp.iucr.org/pub/cif_core.dic
_audit_conform_dict_name cif_core.dic
_audit_conform_dict_version 2.3
_audit_creation_date 2010-05-25T15:00:25-00:00
_audit_creation_method 'WinGX routine CIF_UPDATE'
_cell_angle_alpha 96.97(4)
_cell_angle_beta 102.06(2)
_cell_angle_gamma 118.99(2)
_cell_formula_units_Z 2
_cell_length_a 7.446(4)
_cell_length_b 7.670(3)
_cell_length_c 16.378(10)
_cell_measurement_reflns_used 3689
_cell_measurement_temperature 150(2)
_cell_measurement_theta_max 27.05
_cell_measurement_theta_min 2.64
_cell_measurement_wavelength 0.71073
_cell_volume 772.5(7)
_computing_cell_refinement 'Bruker SMART (Bruker, 2002)'
_computing_data_collection 'Bruker SAINT (Bruker, 2002)'
_computing_data_reduction 'Bruker SAINT (Bruker, 2002)'
_computing_molecular_graphics 'Ortep-3 for Windows (Farrugia, 1997)'
_computing_publication_material
;
WinGX publication routines (Farrugia, 1999),
CRYSCAL (T. Roisnel, local program)
;
_computing_structure_refinement 'SHELXL-97 (Sheldrick, 1997)'
_computing_structure_solution 'SIR97 (Altomare et al., 1999))'
_diffrn_ambient_temperature 150(2)
_diffrn_detector 'CCD plate'
_diffrn_measured_fraction_theta_full 0.977
_diffrn_measured_fraction_theta_max 0.963
_diffrn_measurement_device_type 'APEXII, Bruker-AXS'
_diffrn_measurement_method 'CCD rotation images, thin slices'
_diffrn_radiation_monochromator graphite
_diffrn_radiation_probe x-ray
_diffrn_radiation_type MoK\a
_diffrn_radiation_wavelength 0.71073
_diffrn_reflns_av_R_equivalents 0.0429
_diffrn_reflns_av_unetI/netI 0.0552
_diffrn_reflns_limit_h_max 9
_diffrn_reflns_limit_h_min -9
_diffrn_reflns_limit_k_max 9
_diffrn_reflns_limit_k_min -9
_diffrn_reflns_limit_l_max 21
_diffrn_reflns_limit_l_min -21
_diffrn_reflns_number 8622
_diffrn_reflns_theta_full 25
_diffrn_reflns_theta_max 27.44
_diffrn_reflns_theta_min 3.48
_exptl_absorpt_coefficient_mu 0.086
_exptl_absorpt_correction_T_max 0.978
_exptl_absorpt_correction_T_min 0.722
_exptl_absorpt_correction_type multi-scan
_exptl_absorpt_process_details
;
[Sheldrick, G.M. (2002). SADABS Bruker AXS Inc., Madison, Wisconsin, USA]
;
_exptl_crystal_colour colourless
_exptl_crystal_density_diffrn 1.3
_exptl_crystal_density_method 'not measured'
_exptl_crystal_description prism
_exptl_crystal_F_000 316
_exptl_crystal_size_max 0.55
_exptl_crystal_size_mid 0.37
_exptl_crystal_size_min 0.26
_refine_diff_density_max 0.414
_refine_diff_density_min -0.265
_refine_diff_density_rms 0.083
_refine_ls_extinction_coef 0.11(3)
_refine_ls_extinction_expression Fc^*^=kFc[1+0.001xFc^2^\l^3^/sin(2\q)]^-1/4^
_refine_ls_extinction_method SHELXL
_refine_ls_goodness_of_fit_ref 1.173
_refine_ls_hydrogen_treatment constr
_refine_ls_matrix_type full
_refine_ls_number_parameters 211
_refine_ls_number_reflns 3395
_refine_ls_number_restraints 0
_refine_ls_restrained_S_all 1.173
_refine_ls_R_factor_all 0.102
_refine_ls_R_factor_gt 0.0897
_refine_ls_shift/su_max 0
_refine_ls_shift/su_mean 0
_refine_ls_structure_factor_coef Fsqd
_refine_ls_weighting_details 'calc w=1/[\s^2^(Fo^2^)+(0.2000P)^2^+0.0000P] where P=(Fo^2^+2Fc^2^)/3'
_refine_ls_weighting_scheme calc
_refine_ls_wR_factor_gt 0.2758
_refine_ls_wR_factor_ref 0.292
_reflns_number_gt 2690
_reflns_number_total 3395
_reflns_threshold_expression >2sigma(I)
_cod_data_source_file c2ob26442k.txt
_cod_data_source_block 3c
_cod_database_code 7152705

loop_
_symmetry_equiv_pos_as_xyz
'x, y, z'
'-x, -y, -z'

loop_
_atom_site_label
_atom_site_type_symbol
_atom_site_fract_x
_atom_site_fract_y
_atom_site_fract_z
_atom_site_U_iso_or_equiv
_atom_site_adp_type
_atom_site_occupancy
_atom_site_symmetry_multiplicity
_atom_site_calc_flag
_atom_site_refinement_flags
C1 C 0.4105(5) 0.4816(4) 0.74292(19) 0.0287(7) Uani 1 1 d .
C2 C 0.5421(5) 0.4051(5) 0.7128(2) 0.0344(8) Uani 1 1 d .
N3 N 0.6449(5) 0.3467(6) 0.6922(2) 0.0482(9) Uani 1 1 d .
C4 C 0.5040(5) 0.7013(5) 0.7372(2) 0.0344(8) Uani 1 1 d .
N5 N 0.5704(6) 0.8687(5) 0.7342(2) 0.0500(9) Uani 1 1 d .
O6 O 0.4303(4) 0.4791(3) 0.83033(14) 0.0333(6) Uani 1 1 d .
C7 C 0.1700(5) 0.3491(4) 0.6926(2) 0.0274(7) Uani 1 1 d .
C8 C 0.0843(5) 0.3009(5) 0.5979(2) 0.0303(7) Uani 1 1 d .
C9 C 0.2109(6) 0.4054(6) 0.5474(2) 0.0387(8) Uani 1 1 d .
H9 H 0.3583 0.5105 0.5742 0.046 Uiso 1 1 calc R
C10 C 0.1208(8) 0.3555(7) 0.4584(2) 0.0510(11) Uani 1 1 d .
H10 H 0.2073 0.4251 0.4243 0.061 Uiso 1 1 calc R
C11 C -0.0952(8) 0.2041(8) 0.4192(2) 0.0545(12) Uani 1 1 d .
H11 H -0.1575 0.173 0.3585 0.065 Uiso 1 1 calc R
C12 C -0.2189(7) 0.0993(7) 0.4683(3) 0.0530(11) Uani 1 1 d .
H12 H -0.3655 -0.0069 0.4407 0.064 Uiso 1 1 calc R
C13 C -0.1340(6) 0.1454(6) 0.5568(2) 0.0396(9) Uani 1 1 d .
H13 H -0.2223 0.0728 0.5899 0.048 Uiso 1 1 calc R
C14 C 0.0662(5) 0.2909(5) 0.7511(2) 0.0302(7) Uani 1 1 d .
H14 H -0.0866 0.2146 0.7369 0.036 Uiso 1 1 calc R
C15 C 0.2132(5) 0.3571(5) 0.8405(2) 0.0306(7) Uani 1 1 d .
H15 H 0.1878 0.449 0.8789 0.037 Uiso 1 1 calc R
C16 C 0.1989(5) 0.1855(5) 0.8800(2) 0.0285(7) Uani 1 1 d .
C17 C 0.2679(5) 0.2204(5) 0.9694(2) 0.0280(7) Uani 1 1 d .
H17 H 0.3162 0.3516 1.0051 0.034 Uiso 1 1 calc R
C18 C 0.2682(5) 0.0688(5) 1.00802(19) 0.0283(7) Uani 1 1 d .
H18 H 0.3204 0.0976 1.0691 0.034 Uiso 1 1 calc R
C19 C 0.1907(5) -0.1268(5) 0.9558(2) 0.0288(7) Uani 1 1 d .
C20 C 0.1167(5) -0.1657(5) 0.8660(2) 0.0339(8) Uani 1 1 d .
H20 H 0.0635 -0.2984 0.8303 0.041 Uiso 1 1 calc R
C21 C 0.1203(5) -0.0125(5) 0.8289(2) 0.0321(7) Uani 1 1 d .
H21 H 0.0689 -0.0412 0.7677 0.039 Uiso 1 1 calc R
O22 O 0.1803(4) -0.2877(3) 0.98648(15) 0.0348(6) Uani 1 1 d .
C23 C 0.2620(5) -0.2510(5) 1.0781(2) 0.0336(8) Uani 1 1 d .
H23A H 0.4131 -0.1371 1.0991 0.05 Uiso 1 1 calc R
H23B H 0.2522 -0.376 1.0914 0.05 Uiso 1 1 calc R
H23C H 0.1766 -0.2149 1.1065 0.05 Uiso 1 1 calc R

loop_
_atom_site_aniso_label
_atom_site_aniso_U_11
_atom_site_aniso_U_22
_atom_site_aniso_U_33
_atom_site_aniso_U_23
_atom_site_aniso_U_13
_atom_site_aniso_U_12
C1 0.0242(15) 0.0227(14) 0.0374(16) 0.0101(12) 0.0094(12) 0.0107(12)
C2 0.0267(16) 0.0326(17) 0.0420(18) 0.0132(13) 0.0097(13) 0.0139(14)
N3 0.0418(19) 0.056(2) 0.056(2) 0.0146(15) 0.0159(15) 0.0321(17)
C4 0.0259(16) 0.0301(17) 0.0418(17) 0.0116(13) 0.0086(13) 0.0111(13)
N5 0.0426(18) 0.0305(15) 0.060(2) 0.0157(13) 0.0053(15) 0.0104(14)
O6 0.0235(11) 0.0321(12) 0.0341(12) 0.0099(9) 0.0063(9) 0.0079(9)
C7 0.0222(15) 0.0235(14) 0.0379(16) 0.0115(11) 0.0098(12) 0.0122(12)
C8 0.0302(17) 0.0285(15) 0.0357(16) 0.0099(12) 0.0081(13) 0.0184(13)
C9 0.043(2) 0.0419(18) 0.0423(18) 0.0174(14) 0.0174(15) 0.0275(17)
C10 0.074(3) 0.067(3) 0.043(2) 0.0267(19) 0.028(2) 0.054(3)
C11 0.071(3) 0.081(3) 0.0333(18) 0.0088(19) 0.0063(18) 0.061(3)
C12 0.046(2) 0.059(2) 0.048(2) -0.0082(19) -0.0029(18) 0.034(2)
C13 0.0341(19) 0.0388(18) 0.0422(18) 0.0044(14) 0.0050(14) 0.0203(16)
C14 0.0239(15) 0.0283(15) 0.0405(17) 0.0132(12) 0.0106(12) 0.0140(13)
C15 0.0277(16) 0.0279(15) 0.0364(16) 0.0098(12) 0.0122(12) 0.0135(13)
C16 0.0224(15) 0.0288(15) 0.0372(16) 0.0106(12) 0.0124(12) 0.0139(12)
C17 0.0240(15) 0.0236(14) 0.0352(15) 0.0074(11) 0.0112(12) 0.0107(12)
C18 0.0239(15) 0.0278(15) 0.0305(14) 0.0085(11) 0.0081(11) 0.0114(12)
C19 0.0202(14) 0.0254(15) 0.0382(16) 0.0095(12) 0.0098(12) 0.0095(12)
C20 0.0298(17) 0.0308(16) 0.0355(16) 0.0034(12) 0.0060(13) 0.0145(14)
C21 0.0281(16) 0.0331(16) 0.0303(15) 0.0049(12) 0.0048(12) 0.0150(13)
O22 0.0354(13) 0.0247(11) 0.0415(13) 0.0102(9) 0.0095(10) 0.0144(10)
C23 0.0268(16) 0.0314(16) 0.0435(18) 0.0153(13) 0.0104(13) 0.0150(14)

loop_
_atom_type_symbol
_atom_type_description
_atom_type_scat_dispersion_real
_atom_type_scat_dispersion_imag
_atom_type_scat_source
C C 0.0033 0.0016 'International Tables Vol C Tables 4.2.6.8 and 6.1.1.4'
H H 0 0 'International Tables Vol C Tables 4.2.6.8 and 6.1.1.4'
N N 0.0061 0.0033 'International Tables Vol C Tables 4.2.6.8 and 6.1.1.4'
O O 0.0106 0.006 'International Tables Vol C Tables 4.2.6.8 and 6.1.1.4'

loop_
_geom_angle_atom_site_label_1
_geom_angle_atom_site_label_2
_geom_angle_atom_site_label_3
_geom_angle
O6 C1 C2 108.7(3)
O6 C1 C4 108.6(2)
C2 C1 C4 107.5(3)
O6 C1 C7 107.1(3)
C2 C1 C7 113.6(3)
C4 C1 C7 111.3(3)
N3 C2 C1 178.1(4)
N5 C4 C1 177.7(4)
C1 O6 C15 109.9(2)
C14 C7 C8 130.1(3)
C14 C7 C1 106.4(3)
C8 C7 C1 123.5(3)
C9 C8 C13 118.9(3)
C9 C8 C7 122.5(3)
C13 C8 C7 118.5(3)
C10 C9 C8 120.1(4)
C10 C9 H9 120
C8 C9 H9 120
C11 C10 C9 120.2(4)
C11 C10 H10 119.9
C9 C10 H10 119.9
C12 C11 C10 119.9(4)
C12 C11 H11 120.1
C10 C11 H11 120.1
C11 C12 C13 121.2(4)
C11 C12 H12 119.4
C13 C12 H12 119.4
C12 C13 C8 119.6(4)
C12 C13 H13 120.2
C8 C13 H13 120.2
C7 C14 C15 113.5(3)
C7 C14 H14 123.2
C15 C14 H14 123.2
O6 C15 C14 103.0(3)
O6 C15 C16 109.8(3)
C14 C15 C16 115.6(3)
O6 C15 H15 109.4
C14 C15 H15 109.4
C16 C15 H15 109.4
C17 C16 C21 117.9(3)
C17 C16 C15 120.4(3)
C21 C16 C15 121.7(3)
C18 C17 C16 121.9(3)
C18 C17 H17 119.1
C16 C17 H17 119.1
C17 C18 C19 119.2(3)
C17 C18 H18 120.4
C19 C18 H18 120.4
O22 C19 C20 116.1(3)
O22 C19 C18 124.3(3)
C20 C19 C18 119.6(3)
C21 C20 C19 120.3(3)
C21 C20 H20 119.8
C19 C20 H20 119.8
C20 C21 C16 121.0(3)
C20 C21 H21 119.5
C16 C21 H21 119.5
C19 O22 C23 117.6(2)
O22 C23 H23A 109.5
O22 C23 H23B 109.5
H23A C23 H23B 109.5
O22 C23 H23C 109.5
H23A C23 H23C 109.5
H23B C23 H23C 109.5

loop_
_geom_bond_atom_site_label_1
_geom_bond_atom_site_label_2
_geom_bond_distance
C1 O6 1.412(4)
C1 C2 1.495(5)
C1 C4 1.504(5)
C1 C7 1.528(4)
C2 N3 1.143(5)
C4 N5 1.143(5)
O6 C15 1.483(4)
C7 C14 1.340(5)
C7 C8 1.472(4)
C8 C9 1.403(5)
C8 C13 1.410(5)
C9 C10 1.389(5)
C9 H9 0.95
C10 C11 1.387(7)
C10 H10 0.95
C11 C12 1.375(7)
C11 H11 0.95
C12 C13 1.379(5)
C12 H12 0.95
C13 H13 0.95
C14 C15 1.486(4)
C14 H14 0.95
C15 C16 1.504(5)
C15 H15 1
C16 C17 1.392(4)
C16 C21 1.406(4)
C17 C18 1.390(5)
C17 H17 0.95
C18 C19 1.400(4)
C18 H18 0.95
C19 O22 1.362(4)
C19 C20 1.396(4)
C20 C21 1.379(5)
C20 H20 0.95
C21 H21 0.95
O22 C23 1.432(4)
C23 H23A 0.98
C23 H23B 0.98
C23 H23C 0.98

loop_
_geom_torsion_atom_site_label_1
_geom_torsion_atom_site_label_2
_geom_torsion_atom_site_label_3
_geom_torsion_atom_site_label_4
_geom_torsion
C2 C1 O6 C15 -125.1(3)
C4 C1 O6 C15 118.2(3)
C7 C1 O6 C15 -2.0(3)
O6 C1 C7 C14 4.0(3)
C2 C1 C7 C14 123.9(3)
C4 C1 C7 C14 -114.5(3)
O6 C1 C7 C8 -175.3(3)
C2 C1 C7 C8 -55.3(4)
C4 C1 C7 C8 66.2(4)
C14 C7 C8 C9 167.6(3)
C1 C7 C8 C9 -13.3(5)
C14 C7 C8 C13 -11.6(5)
C1 C7 C8 C13 167.5(3)
C13 C8 C9 C10 0.1(5)
C7 C8 C9 C10 -179.1(3)
C8 C9 C10 C11 0.9(5)
C9 C10 C11 C12 -1.8(6)
C10 C11 C12 C13 1.9(6)
C11 C12 C13 C8 -0.9(6)
C9 C8 C13 C12 -0.1(5)
C7 C8 C13 C12 179.1(3)
C8 C7 C14 C15 174.7(3)
C1 C7 C14 C15 -4.5(4)
C1 O6 C15 C14 -0.4(3)
C1 O6 C15 C16 123.2(3)
C7 C14 C15 O6 3.2(3)
C7 C14 C15 C16 -116.4(3)
O6 C15 C16 C17 86.2(3)
C14 C15 C16 C17 -157.9(3)
O6 C15 C16 C21 -92.6(3)
C14 C15 C16 C21 23.3(5)
C21 C16 C17 C18 2.5(5)
C15 C16 C17 C18 -176.4(3)
C16 C17 C18 C19 -2.1(5)
C17 C18 C19 O22 -179.0(3)
C17 C18 C19 C20 0.7(5)
O22 C19 C20 C21 179.9(3)
C18 C19 C20 C21 0.2(5)
C19 C20 C21 C16 0.3(5)
C17 C16 C21 C20 -1.6(5)
C15 C16 C21 C20 177.3(3)
C20 C19 O22 C23 177.8(3)
C18 C19 O22 C23 -2.5(5)
